data_2218143
loop_
_publ_author_name
'B\"uy\"ukg\"ung\"or, Orhan'
'Odaba\,so\(glu, Mustafa'

_publ_contact_author
;
    Orhan B\"uy\"ukg\"ung\"or
    Department of Physics
    Faculty of Arts and Sciences
    Ondokuz May\?is University
    TR-55139 Kurupelit Samsun
    Turkey
;
_publ_section_title
;
 5,6-Dichloro-2-(2-hydroxyphenyl)isoindoline-1,3-dione
;
_journal_coeditor_code HK2440
_journal_issue 5
_journal_name_full 'Acta Crystallographica Section E'
_journal_page_first o778
_journal_paper_doi 10.1107/S1600536808008180
_journal_volume 64
_journal_year 2008
_chemical_formula_iupac 'C14 H7 Cl2 N O3'
_chemical_formula_moiety 'C14 H7 Cl2 N O3'
_chemical_formula_sum 'C14 H7 Cl2 N O3'
_chemical_formula_weight 308.11
_chemical_name_common 5,6-dichloro-2-(2-hydroxyphenyl)phthalimide
_chemical_name_systematic
;
5,6-dichloro-2-(2-hydroxyphenyl)isoindoline-1,3-dione
;
_space_group_IT_number 14
_symmetry_cell_setting monoclinic
_symmetry_space_group_name_Hall '-P 2ybc'
_symmetry_space_group_name_H-M 'P 1 21/c 1'
_atom_sites_solution_hydrogens geom
_atom_sites_solution_primary direct
_atom_sites_solution_secondary difmap
_audit_creation_method SHELXL-97
_cell_angle_alpha 90.00
_cell_angle_beta 110.842(2)
_cell_angle_gamma 90.00
_cell_formula_units_Z 4
_cell_length_a 7.5993(2)
_cell_length_b 19.4088(5)
_cell_length_c 9.5086(3)
_cell_measurement_reflns_used 20050
_cell_measurement_temperature 296
_cell_measurement_theta_max 27.20
_cell_measurement_theta_min 2.10
_cell_volume 1310.69(7)
_computing_cell_refinement 'X-AREA (Stoe & Cie, 2002)'
_computing_data_collection 'X-AREA (Stoe & Cie, 2002)'
_computing_data_reduction 'X-RED32 (Stoe & Cie, 2002)'
_computing_molecular_graphics 'ORTEP-3 for Windows (Farrugia, 1997)'
_computing_publication_material 'WinGX (Farrugia, 1999)'
_computing_structure_refinement 'SHELXL97 (Sheldrick, 2008)'
_computing_structure_solution 'SHELXS97 (Sheldrick, 2008)'
_diffrn_ambient_temperature 296
_diffrn_detector_area_resol_mean 6.67
_diffrn_measured_fraction_theta_full 0.999
_diffrn_measured_fraction_theta_max 0.999
_diffrn_measurement_device_type 'Stoe IPDSII'
_diffrn_measurement_method 'w-scan rotation method'
_diffrn_radiation_monochromator 'plane graphite'
_diffrn_radiation_type MoK\a
_diffrn_radiation_wavelength 0.71073
_diffrn_reflns_av_R_equivalents 0.0573
_diffrn_reflns_av_sigmaI/netI 0.0259
_diffrn_reflns_limit_h_max 9
_diffrn_reflns_limit_h_min -9
_diffrn_reflns_limit_k_max 24
_diffrn_reflns_limit_k_min -24
_diffrn_reflns_limit_l_max 12
_diffrn_reflns_limit_l_min -12
_diffrn_reflns_number 20050
_diffrn_reflns_theta_full 26.73
_diffrn_reflns_theta_max 26.73
_diffrn_reflns_theta_min 2.10
_diffrn_standards_decay_% <2
_diffrn_standards_number 0
_exptl_absorpt_coefficient_mu 0.500
_exptl_absorpt_correction_T_max 0.8811
_exptl_absorpt_correction_T_min 0.7587
_exptl_absorpt_correction_type integration
_exptl_absorpt_process_details '(X-RED32; Stoe & Cie, 2002)'
_exptl_crystal_colour 'light yellow'
_exptl_crystal_density_diffrn 1.561
_exptl_crystal_density_method 'not measured'
_exptl_crystal_description prism
_exptl_crystal_F_000 624
_exptl_crystal_size_max 0.63
_exptl_crystal_size_mid 0.43
_exptl_crystal_size_min 0.24
_refine_diff_density_max 0.206
_refine_diff_density_min -0.285
_refine_ls_extinction_method none
_refine_ls_goodness_of_fit_ref 1.044
_refine_ls_hydrogen_treatment constr
_refine_ls_matrix_type full
_refine_ls_number_parameters 182
_refine_ls_number_reflns 2783
_refine_ls_number_restraints 0
_refine_ls_restrained_S_all 1.044
_refine_ls_R_factor_all 0.0438
_refine_ls_R_factor_gt 0.0346
_refine_ls_shift/su_max 0.001
_refine_ls_shift/su_mean 0.000
_refine_ls_structure_factor_coef Fsqd
_refine_ls_weighting_details 'calc w=1/[\s^2^(Fo^2^)+(0.0491P)^2^+0.2555P] where P=(Fo^2^+2Fc^2^)/3'
_refine_ls_weighting_scheme calc
_refine_ls_wR_factor_gt 0.0917
_refine_ls_wR_factor_ref 0.0956
_reflns_number_gt 2341
_reflns_number_total 2783
_reflns_threshold_expression I>2\s(I)
_cod_data_source_file hk2440.cif
_cod_data_source_block I
_cod_original_cell_volume 1310.68(7)
_cod_original_sg_symbol_Hall '-P 2ybc '
_cod_original_sg_symbol_H-M 'P 21/c'
_cod_database_code 2218143
_cod_database_fobs_code 2218143

loop_
_symmetry_equiv_pos_as_xyz
'x, y, z'
'-x, y+1/2, -z+1/2'
'-x, -y, -z'
'x, -y-1/2, z-1/2'

loop_
_atom_site_type_symbol
_atom_site_label
_atom_site_fract_x
_atom_site_fract_y
_atom_site_fract_z
_atom_site_U_iso_or_equiv
_atom_site_adp_type
_atom_site_calc_flag
_atom_site_refinement_flags
_atom_site_occupancy
Cl Cl1 0.80274(8) 0.37446(3) 1.02115(6) 0.07009(18) Uani d . 1
Cl Cl2 0.94040(7) 0.51106(3) 1.20351(5) 0.06418(17) Uani d . 1
O O1 0.26937(18) 0.49684(6) 0.49490(13) 0.0517(3) Uani d . 1
O O2 0.47116(19) 0.69592(7) 0.75853(16) 0.0587(3) Uani d . 1
O O3 0.40599(18) 0.69007(7) 0.39975(18) 0.0624(4) Uani d . 1
H H3A 0.4209 0.7246 0.3554 0.094 Uiso calc R 1
N N1 0.33154(18) 0.60578(7) 0.60028(15) 0.0420(3) Uani d . 1
C C1 0.3563(2) 0.53405(8) 0.59612(17) 0.0398(3) Uani d . 1
C C2 0.5079(2) 0.51681(8) 0.74085(17) 0.0392(3) Uani d . 1
C C3 0.5789(2) 0.45386(9) 0.79893(18) 0.0458(4) Uani d . 1
H H3 0.5389 0.4135 0.7440 0.055 Uiso calc R 1
C C4 0.7133(2) 0.45279(10) 0.94342(19) 0.0471(4) Uani d . 1
C C5 0.7747(2) 0.51343(10) 1.02414(18) 0.0480(4) Uani d . 1
C C6 0.7042(2) 0.57666(10) 0.96318(18) 0.0482(4) Uani d . 1
H H6 0.7463 0.6173 1.0162 0.058 Uiso calc R 1
C C7 0.5688(2) 0.57720(9) 0.82043(17) 0.0411(3) Uani d . 1
C C8 0.4593(2) 0.63491(9) 0.73015(19) 0.0433(4) Uani d . 1
C C9 0.1835(2) 0.64372(8) 0.49155(18) 0.0424(4) Uani d . 1
C C10 0.2248(2) 0.68665(9) 0.3911(2) 0.0467(4) Uani d . 1
C C11 0.0805(3) 0.72369(10) 0.2877(2) 0.0589(5) Uani d . 1
H H11 0.1058 0.7522 0.2185 0.071 Uiso calc R 1
C C12 -0.1002(3) 0.71844(11) 0.2873(3) 0.0682(6) Uani d . 1
H H12 -0.1962 0.7440 0.2187 0.082 Uiso calc R 1
C C13 -0.1400(3) 0.67573(12) 0.3875(3) 0.0683(6) Uani d . 1
H H13 -0.2625 0.6724 0.3864 0.082 Uiso calc R 1
C C14 0.0020(3) 0.63797(11) 0.4894(2) 0.0562(5) Uani d . 1
H H14 -0.0247 0.6087 0.5565 0.067 Uiso calc R 1

loop_
_atom_site_aniso_label
_atom_site_aniso_U_11
_atom_site_aniso_U_22
_atom_site_aniso_U_33
_atom_site_aniso_U_12
_atom_site_aniso_U_13
_atom_site_aniso_U_23
Cl1 0.0715(3) 0.0663(3) 0.0640(3) 0.0148(2) 0.0136(2) 0.0208(2)
Cl2 0.0489(2) 0.0998(4) 0.0362(2) 0.0005(2) 0.00566(17) 0.0018(2)
O1 0.0567(7) 0.0453(7) 0.0417(6) -0.0052(5) 0.0037(5) -0.0066(5)
O2 0.0618(8) 0.0423(7) 0.0678(8) -0.0033(6) 0.0181(6) -0.0142(6)
O3 0.0524(7) 0.0550(8) 0.0860(10) 0.0091(6) 0.0323(7) 0.0242(7)
N1 0.0434(7) 0.0367(7) 0.0412(7) -0.0020(5) 0.0095(6) -0.0002(5)
C1 0.0419(8) 0.0395(8) 0.0372(8) -0.0037(6) 0.0131(6) -0.0015(6)
C2 0.0397(7) 0.0433(8) 0.0339(7) -0.0042(6) 0.0122(6) -0.0022(6)
C3 0.0488(9) 0.0427(9) 0.0434(8) -0.0011(7) 0.0134(7) -0.0002(7)
C4 0.0448(8) 0.0557(10) 0.0418(8) 0.0044(7) 0.0165(7) 0.0089(7)
C5 0.0398(8) 0.0694(12) 0.0341(7) -0.0010(8) 0.0122(6) -0.0010(8)
C6 0.0443(8) 0.0584(11) 0.0391(8) -0.0062(7) 0.0114(7) -0.0101(7)
C7 0.0399(8) 0.0443(9) 0.0388(8) -0.0035(6) 0.0136(6) -0.0057(6)
C8 0.0420(8) 0.0426(9) 0.0453(8) -0.0053(6) 0.0155(7) -0.0073(7)
C9 0.0401(8) 0.0377(8) 0.0450(8) 0.0004(6) 0.0096(7) -0.0021(6)
C10 0.0447(8) 0.0387(8) 0.0551(10) 0.0038(7) 0.0160(7) 0.0014(7)
C11 0.0621(11) 0.0437(10) 0.0633(11) 0.0079(8) 0.0129(9) 0.0098(8)
C12 0.0504(11) 0.0565(12) 0.0786(14) 0.0129(9) -0.0007(10) -0.0018(10)
C13 0.0374(9) 0.0718(13) 0.0878(15) -0.0009(9) 0.0126(9) -0.0096(12)
C14 0.0462(9) 0.0581(11) 0.0640(11) -0.0077(8) 0.0191(8) -0.0053(9)

loop_
_atom_type_symbol
_atom_type_description
_atom_type_scat_dispersion_real
_atom_type_scat_dispersion_imag
_atom_type_scat_source
C C 0.0033 0.0016 'International Tables Vol C Tables 4.2.6.8 and 6.1.1.4'
H H 0.0000 0.0000 'International Tables Vol C Tables 4.2.6.8 and 6.1.1.4'
N N 0.0061 0.0033 'International Tables Vol C Tables 4.2.6.8 and 6.1.1.4'
O O 0.0106 0.0060 'International Tables Vol C Tables 4.2.6.8 and 6.1.1.4'
Cl Cl 0.1484 0.1585 'International Tables Vol C Tables 4.2.6.8 and 6.1.1.4'

loop_
_geom_angle_atom_site_label_1
_geom_angle_atom_site_label_2
_geom_angle_atom_site_label_3
_geom_angle
C10 O3 H3A 109.5
C8 N1 C1 111.65(13)
C8 N1 C9 123.59(13)
C1 N1 C9 124.56(13)
O1 C1 N1 125.34(15)
O1 C1 C2 129.33(15)
N1 C1 C2 105.33(13)
C3 C2 C7 121.90(15)
C3 C2 C1 129.71(15)
C7 C2 C1 108.32(14)
C2 C3 C4 117.19(16)
C2 C3 H3 121.4
C4 C3 H3 121.4
C3 C4 C5 121.12(16)
C3 C4 Cl1 118.46(14)
C5 C4 Cl1 120.42(13)
C6 C5 C4 121.06(15)
C6 C5 Cl2 118.48(14)
C4 C5 Cl2 120.46(14)
C7 C6 C5 117.47(16)
C7 C6 H6 121.3
C5 C6 H6 121.3
C6 C7 C2 121.24(16)
C6 C7 C8 130.28(15)
C2 C7 C8 108.41(14)
O2 C8 N1 124.64(16)
O2 C8 C7 129.15(16)
N1 C8 C7 106.20(13)
C14 C9 C10 120.68(16)
C14 C9 N1 119.67(16)
C10 C9 N1 119.64(14)
O3 C10 C11 123.37(17)
O3 C10 C9 117.63(15)
C11 C10 C9 119.00(16)
C12 C11 C10 120.09(19)
C12 C11 H11 120.0
C10 C11 H11 120.0
C13 C12 C11 120.52(18)
C13 C12 H12 119.7
C11 C12 H12 119.7
C12 C13 C14 119.85(18)
C12 C13 H13 120.1
C14 C13 H13 120.1
C9 C14 C13 119.84(19)
C9 C14 H14 120.1
C13 C14 H14 120.1

loop_
_geom_bond_atom_site_label_1
_geom_bond_atom_site_label_2
_geom_bond_distance
O3 H3A 0.8200
C1 O1 1.1967(19)
C1 N1 1.407(2)
C1 C2 1.485(2)
C2 C3 1.370(2)
C2 C7 1.382(2)
C3 C4 1.390(2)
C3 H3 0.9300
C4 C5 1.392(3)
C4 Cl1 1.7213(18)
C5 C6 1.381(3)
C5 Cl2 1.7229(17)
C6 C7 1.381(2)
C6 H6 0.9300
C7 C8 1.475(2)
C8 O2 1.211(2)
C8 N1 1.391(2)
C9 C14 1.376(2)
C9 C10 1.385(2)
C9 N1 1.431(2)
C10 O3 1.351(2)
C10 C11 1.385(2)
C11 C12 1.375(3)
C11 H11 0.9300
C12 C13 1.375(3)
C12 H12 0.9300
C13 C14 1.377(3)
C13 H13 0.9300
C14 H14 0.9300

loop_
_geom_hbond_atom_site_label_D
_geom_hbond_atom_site_label_H
_geom_hbond_atom_site_label_A
_geom_hbond_site_symmetry_A
_geom_hbond_distance_DH
_geom_hbond_distance_HA
_geom_hbond_distance_DA
_geom_hbond_angle_DHA
O3 H3A O2 4_575 0.82 1.90 2.7235(18) 176.6
C3 H3 O3 3_666 0.93 2.55 3.397(2) 151.9
C13 H13 O3 1_455 0.93 2.59 3.505(2) 167.9

loop_
_geom_torsion_atom_site_label_1
_geom_torsion_atom_site_label_2
_geom_torsion_atom_site_label_3
_geom_torsion_atom_site_label_4
_geom_torsion
O1 C1 C2 C3 -4.3(3)
N1 C1 C2 C3 175.38(16)
O1 C1 C2 C7 178.66(16)
N1 C1 C2 C7 -1.70(17)
C7 C2 C3 C4 1.2(2)
C1 C2 C3 C4 -175.57(16)
C2 C3 C4 C5 -1.0(3)
C2 C3 C4 Cl1 178.97(12)
C3 C4 C5 C6 0.0(3)
Cl1 C4 C5 C6 179.98(13)
C3 C4 C5 Cl2 179.64(13)
Cl1 C4 C5 Cl2 -0.3(2)
C4 C5 C6 C7 0.9(2)
Cl2 C5 C6 C7 -178.74(13)
C5 C6 C7 C2 -0.8(2)
C5 C6 C7 C8 175.66(16)
C3 C2 C7 C6 -0.3(2)
C1 C2 C7 C6 177.09(15)
C3 C2 C7 C8 -177.42(15)
C1 C2 C7 C8 -0.07(17)
C6 C7 C8 O2 4.3(3)
C2 C7 C8 O2 -178.86(17)
C6 C7 C8 N1 -174.99(17)
C2 C7 C8 N1 1.84(17)
C14 C9 C10 O3 179.76(17)
N1 C9 C10 O3 0.7(2)
C14 C9 C10 C11 -0.2(3)
N1 C9 C10 C11 -179.21(16)
O3 C10 C11 C12 -178.91(19)
C9 C10 C11 C12 1.0(3)
C10 C11 C12 C13 -1.0(3)
C11 C12 C13 C14 0.1(3)
C10 C9 C14 C13 -0.7(3)
N1 C9 C14 C13 178.34(17)
C12 C13 C14 C9 0.7(3)
O2 C8 N1 C1 177.64(16)
C7 C8 N1 C1 -3.01(17)
O2 C8 N1 C9 -7.3(3)
C7 C8 N1 C9 172.01(14)
O1 C1 N1 C8 -177.39(15)
C2 C1 N1 C8 2.95(17)
O1 C1 N1 C9 7.6(3)
C2 C1 N1 C9 -172.02(14)
C14 C9 N1 C8 -102.12(19)
C10 C9 N1 C8 76.9(2)
C14 C9 N1 C1 72.3(2)
C10 C9 N1 C1 -108.70(18)

loop_
_cod_related_entry_id
_cod_related_entry_database
_cod_related_entry_code
1 ChemSpider 653200
